data_7117055
loop_
_publ_author_name
'Takashi Otani'
'Kanako Ueki'
'Kinryo Cho'
'Kan Kanai'
'Kotaro Tateno'
'Takao Saito'

_publ_section_title
;
 Construction of dibenzo-fused seven- to nine-membered carbocycles via
 Bronsted acid-promoted intramolecular Friedel-Crafts-type alkenylation
;
_journal_name_full Chem.Commun.
_journal_page_first 7895
_journal_paper_doi 10.1039/C5cc01257K
_journal_volume 51
_journal_year 2015
_chemical_formula_sum 'C21 H24'
_chemical_formula_weight 276.40
_chemical_name_systematic (E)-5-(2,2-Dimethylpropylidene)-10,11-dihydro-3-methyl-5H-dibenzo[a,d]cycloheptene
_space_group_crystal_system monoclinic
_space_group_IT_number 14
_space_group_name_Hall '-P 2yn'
_space_group_name_H-M_alt 'P 1 21/n 1'
_symmetry_space_group_name_Hall '-P 2yn'
_symmetry_space_group_name_H-M 'P 1 21/n 1'
_atom_sites_solution_hydrogens geom
_audit_creation_method SHELXL-2014/7
_audit_update_record
;
2015-02-04 deposited with the CCDC.
2015-03-31 downloaded from the CCDC.
;
_cell_angle_alpha 90
_cell_angle_beta 95.555(10)
_cell_angle_gamma 90
_cell_formula_units_Z 4
_cell_length_a 5.881(5)
_cell_length_b 16.344(13)
_cell_length_c 17.969(14)
_cell_measurement_temperature 293(2)
_cell_volume 1719(2)
_computing_structure_refinement 'SHELXL-2014/7 (Sheldrick, 2014)'
_diffrn_ambient_temperature 293(2)
_diffrn_measured_fraction_theta_full 0.994
_diffrn_measured_fraction_theta_max 0.919
_diffrn_radiation_type MoK\a
_diffrn_radiation_wavelength 0.71073
_diffrn_reflns_av_R_equivalents 0.0398
_diffrn_reflns_av_unetI/netI 0.0537
_diffrn_reflns_Laue_measured_fraction_full 0.994
_diffrn_reflns_Laue_measured_fraction_max 0.919
_diffrn_reflns_limit_h_max 5
_diffrn_reflns_limit_h_min -7
_diffrn_reflns_limit_k_max 20
_diffrn_reflns_limit_k_min -21
_diffrn_reflns_limit_l_max 23
_diffrn_reflns_limit_l_min -22
_diffrn_reflns_number 9235
_diffrn_reflns_point_group_measured_fraction_full 0.994
_diffrn_reflns_point_group_measured_fraction_max 0.919
_diffrn_reflns_theta_full 25.242
_diffrn_reflns_theta_max 28.349
_diffrn_reflns_theta_min 2.278
_exptl_absorpt_coefficient_mu 0.060
_exptl_crystal_colour colourless
_exptl_crystal_density_diffrn 1.068
_exptl_crystal_description cube
_exptl_crystal_F_000 600
_exptl_crystal_recrystallization_method 'Re-crystallisation from solvent: Methanol'
_refine_diff_density_max 0.256
_refine_diff_density_min -0.189
_refine_diff_density_rms 0.037
_refine_ls_extinction_coef .
_refine_ls_extinction_method none
_refine_ls_goodness_of_fit_ref 1.033
_refine_ls_hydrogen_treatment constr
_refine_ls_matrix_type full
_refine_ls_number_parameters 194
_refine_ls_number_reflns 3933
_refine_ls_number_restraints 0
_refine_ls_restrained_S_all 1.033
_refine_ls_R_factor_all 0.0971
_refine_ls_R_factor_gt 0.0574
_refine_ls_shift/su_max 0.133
_refine_ls_shift/su_mean 0.003
_refine_ls_structure_factor_coef Fsqd
_refine_ls_weighting_details 'w=1/[\s^2^(Fo^2^)+(0.0949P)^2^+0.1917P] where P=(Fo^2^+2Fc^2^)/3'
_refine_ls_weighting_scheme calc
_refine_ls_wR_factor_gt 0.1667
_refine_ls_wR_factor_ref 0.1912
_reflns_Friedel_coverage 0.000
_reflns_Friedel_fraction_full .
_reflns_Friedel_fraction_max .
_reflns_number_gt 2384
_reflns_number_total 3933
_reflns_threshold_expression 'I > 2\s(I)'
_cod_data_source_file c5cc01257k2.cif
_cod_data_source_block ydkr-1
_cod_database_code 7117055
_shelx_shelxl_version_number 2014/7
_shelx_space_group_comment
;
The symmetry employed for this shelxl refinement is uniquely defined
by the following loop, which should always be used as a source of
symmetry information in preference to the above space-group names.
They are only intended as comments.
;

loop_
_space_group_symop_operation_xyz
'x, y, z'
'-x+1/2, y+1/2, -z+1/2'
'-x, -y, -z'
'x-1/2, -y-1/2, z-1/2'

loop_
_atom_site_label
_atom_site_type_symbol
_atom_site_fract_x
_atom_site_fract_y
_atom_site_fract_z
_atom_site_U_iso_or_equiv
_atom_site_adp_type
_atom_site_occupancy
_atom_site_site_symmetry_order
_atom_site_calc_flag
_atom_site_refinement_flags_posn
_atom_site_refinement_flags_adp
_atom_site_refinement_flags_occupancy
_atom_site_disorder_assembly
_atom_site_disorder_group
C1 C 0.9814(3) 0.11990(10) 0.15865(10) 0.0496(5) Uani 1 1 d . . . . .
H1 H 1.0516 0.0865 0.1960 0.059 Uiso 1 1 calc R U . . .
C2 C 0.8043(3) 0.17160(10) 0.17676(10) 0.0472(5) Uani 1 1 d . . . . .
C3 C 0.7398(3) 0.17015(10) 0.25629(10) 0.0443(4) Uani 1 1 d . . . . .
C4 C 0.6967(4) 0.22301(11) 0.12070(11) 0.0546(5) Uani 1 1 d . . . . .
C5 C 0.9110(3) 0.27762(11) 0.34626(10) 0.0506(5) Uani 1 1 d . . . . .
H2 H 1.0281 0.2414 0.3618 0.061 Uiso 1 1 calc R U . . .
C6 C 0.6984(3) 0.09790(11) 0.28773(10) 0.0496(5) Uani 1 1 d . . . . .
H3 H 0.7176 0.0534 0.2567 0.059 Uiso 1 1 calc R U . . .
C7 C 0.7378(3) 0.25297(10) 0.29251(10) 0.0444(4) Uani 1 1 d . . . . .
C8 C 0.5636(3) 0.30850(11) 0.26764(11) 0.0491(5) Uani 1 1 d . . . . .
C9 C 0.6263(3) 0.07403(11) 0.36402(11) 0.0528(5) Uani 1 1 d . . . . .
C10 C 1.0574(4) 0.11605(12) 0.08765(11) 0.0573(5) Uani 1 1 d . . . . .
C11 C 0.5650(4) 0.38604(11) 0.30011(12) 0.0579(5) Uani 1 1 d . . . . .
H4 H 0.4481 0.4226 0.2852 0.069 Uiso 1 1 calc R U . . .
C12 C 0.3916(3) 0.28298(13) 0.20424(13) 0.0622(6) Uani 1 1 d . . . . .
H23 H 0.2642 0.3209 0.2007 0.075 Uiso 1 1 calc R U . . .
H24 H 0.3333 0.2291 0.2146 0.075 Uiso 1 1 calc R U . . .
C13 C 0.7360(4) 0.40979(12) 0.35391(12) 0.0613(6) Uani 1 1 d . . . . .
H6 H 0.7339 0.4619 0.3746 0.074 Uiso 1 1 calc R U . . .
C14 C 0.9107(4) 0.35592(12) 0.37692(11) 0.0588(5) Uani 1 1 d . . . . .
H7 H 1.0272 0.3719 0.4127 0.071 Uiso 1 1 calc R U . . .
C15 C 0.7782(4) 0.21850(14) 0.04960(12) 0.0686(6) Uani 1 1 d . . . . .
H8 H 0.7116 0.2522 0.0119 0.082 Uiso 1 1 calc R U . . .
C16 C 0.4968(4) 0.28110(13) 0.12942(12) 0.0665(6) Uani 1 1 d . . . . .
H25 H 0.3759 0.2676 0.0908 0.080 Uiso 1 1 calc R U . . .
H26 H 0.5475 0.3361 0.1193 0.080 Uiso 1 1 calc R U . . .
C17 C 0.9506(4) 0.16700(14) 0.03313(12) 0.0692(6) Uani 1 1 d . . . . .
H10 H 0.9963 0.1662 -0.0150 0.083 Uiso 1 1 calc R U . . .
C18 C 1.2507(4) 0.05873(15) 0.07254(14) 0.0771(7) Uani 1 1 d . . . . .
H11 H 1.3227 0.0383 0.1191 0.116 Uiso 1 1 calc R U . . .
H12 H 1.3610 0.0878 0.0467 0.116 Uiso 1 1 calc R U . . .
H13 H 1.1908 0.0138 0.0423 0.116 Uiso 1 1 calc R U . . .
C19 C 0.4725(6) -0.00206(19) 0.35214(17) 0.1100(11) Uani 1 1 d . . . . .
H14 H 0.3384 0.0116 0.3198 0.165 Uiso 1 1 calc R U . . .
H15 H 0.4286 -0.0204 0.3995 0.165 Uiso 1 1 calc R U . . .
H16 H 0.5547 -0.0448 0.3298 0.165 Uiso 1 1 calc R U . . .
C20 C 0.8342(5) 0.0482(3) 0.41460(17) 0.1225(13) Uani 1 1 d . . . . .
H17 H 0.9178 0.0077 0.3897 0.184 Uiso 1 1 calc R U . . .
H18 H 0.7868 0.0256 0.4599 0.184 Uiso 1 1 calc R U . . .
H19 H 0.9301 0.0949 0.4263 0.184 Uiso 1 1 calc R U . . .
C21 C 0.4929(6) 0.13901(18) 0.40106(19) 0.1208(14) Uani 1 1 d . . . . .
H20 H 0.5901 0.1851 0.4137 0.181 Uiso 1 1 calc R U . . .
H21 H 0.4386 0.1171 0.4456 0.181 Uiso 1 1 calc R U . . .
H22 H 0.3652 0.1561 0.3673 0.181 Uiso 1 1 calc R U . . .

loop_
_atom_site_aniso_label
_atom_site_aniso_U_11
_atom_site_aniso_U_22
_atom_site_aniso_U_33
_atom_site_aniso_U_23
_atom_site_aniso_U_13
_atom_site_aniso_U_12
C1 0.0613(12) 0.0391(9) 0.0475(10) -0.0012(8) 0.0009(9) -0.0097(8)
C2 0.0584(11) 0.0366(9) 0.0445(10) 0.0008(7) -0.0055(8) -0.0107(8)
C3 0.0496(10) 0.0364(9) 0.0456(9) 0.0008(7) -0.0030(8) 0.0020(7)
C4 0.0651(12) 0.0438(10) 0.0509(11) 0.0035(8) -0.0144(9) -0.0108(9)
C5 0.0552(11) 0.0475(10) 0.0478(10) -0.0007(8) -0.0025(9) 0.0071(8)
C6 0.0572(12) 0.0395(9) 0.0523(11) 0.0010(8) 0.0062(9) 0.0063(8)
C7 0.0501(10) 0.0360(9) 0.0464(10) 0.0013(7) 0.0008(8) 0.0018(7)
C8 0.0482(10) 0.0399(9) 0.0579(11) 0.0036(8) -0.0021(9) -0.0004(7)
C9 0.0549(11) 0.0492(10) 0.0560(11) 0.0079(9) 0.0136(9) 0.0074(8)
C10 0.0696(13) 0.0504(11) 0.0521(11) -0.0037(9) 0.0068(10) -0.0163(10)
C11 0.0649(13) 0.0403(10) 0.0675(13) 0.0034(9) 0.0012(10) 0.0123(9)
C12 0.0489(12) 0.0503(11) 0.0834(15) 0.0002(10) -0.0144(10) 0.0043(9)
C13 0.0858(16) 0.0387(10) 0.0590(12) -0.0037(9) 0.0050(11) 0.0015(10)
C14 0.0702(14) 0.0532(11) 0.0506(11) -0.0062(9) -0.0060(10) -0.0049(10)
C15 0.0939(17) 0.0611(13) 0.0471(12) 0.0111(10) -0.0118(11) -0.0152(12)
C16 0.0728(14) 0.0561(12) 0.0647(13) 0.0050(10) -0.0242(11) 0.0003(10)
C17 0.0902(17) 0.0721(15) 0.0456(11) -0.0014(10) 0.0077(11) -0.0167(13)
C18 0.0871(17) 0.0778(16) 0.0694(14) -0.0093(12) 0.0230(13) -0.0050(13)
C19 0.132(2) 0.100(2) 0.104(2) 0.0050(18) 0.040(2) -0.044(2)
C20 0.084(2) 0.200(4) 0.0843(19) 0.068(2) 0.0125(16) 0.018(2)
C21 0.166(3) 0.0816(19) 0.130(3) 0.0191(18) 0.097(3) 0.034(2)

loop_
_atom_type_symbol
_atom_type_description
_atom_type_scat_dispersion_real
_atom_type_scat_dispersion_imag
_atom_type_scat_source
C C 0.0033 0.0016 'International Tables Vol C Tables 4.2.6.8 and 6.1.1.4'
H H 0.0000 0.0000 'International Tables Vol C Tables 4.2.6.8 and 6.1.1.4'

loop_
_geom_angle_atom_site_label_1
_geom_angle_atom_site_label_2
_geom_angle_atom_site_label_3
_geom_angle
_geom_angle_site_symmetry_1
_geom_angle_site_symmetry_3
C10 C1 C2 123.40(18) . .
C1 C2 C4 118.92(18) . .
C1 C2 C3 117.95(16) . .
C4 C2 C3 123.13(18) . .
C6 C3 C7 126.96(17) . .
C6 C3 C2 118.93(16) . .
C7 C3 C2 114.08(14) . .
C15 C4 C2 116.6(2) . .
C15 C4 C16 117.21(18) . .
C2 C4 C16 126.22(19) . .
C7 C5 C14 120.72(17) . .
C3 C6 C9 132.97(17) . .
C5 C7 C8 119.59(17) . .
C5 C7 C3 121.66(16) . .
C8 C7 C3 118.62(17) . .
C11 C8 C7 118.55(18) . .
C11 C8 C12 122.96(17) . .
C7 C8 C12 118.40(17) . .
C20 C9 C21 110.8(3) . .
C20 C9 C6 109.46(17) . .
C21 C9 C6 114.67(18) . .
C20 C9 C19 106.7(2) . .
C21 C9 C19 107.8(2) . .
C6 C9 C19 107.02(18) . .
C17 C10 C1 117.1(2) . .
C17 C10 C18 122.7(2) . .
C1 C10 C18 120.27(19) . .
C13 C11 C8 121.49(18) . .
C8 C12 C16 111.74(18) . .
C11 C13 C14 119.93(19) . .
C13 C14 C5 119.66(19) . .
C17 C15 C4 123.4(2) . .
C4 C16 C12 118.75(17) . .
C15 C17 C10 120.6(2) . .

loop_
_geom_bond_atom_site_label_1
_geom_bond_atom_site_label_2
_geom_bond_distance
_geom_bond_site_symmetry_2
C1 C10 1.393(3) .
C1 C2 1.404(3) .
C2 C4 1.413(3) .
C2 C3 1.514(3) .
C3 C6 1.341(3) .
C3 C7 1.503(3) .
C4 C15 1.409(3) .
C4 C16 1.531(3) .
C5 C7 1.394(3) .
C5 C14 1.393(3) .
C6 C9 1.524(3) .
C7 C8 1.409(3) .
C8 C11 1.395(3) .
C8 C12 1.507(3) .
C9 C20 1.511(3) .
C9 C21 1.513(3) .
C9 C19 1.540(3) .
C10 C17 1.389(3) .
C10 C18 1.518(3) .
C11 C13 1.382(3) .
C12 C16 1.533(3) .
C13 C14 1.385(3) .
C15 C17 1.372(3) .

loop_
_geom_torsion_atom_site_label_1
_geom_torsion_atom_site_label_2
_geom_torsion_atom_site_label_3
_geom_torsion_atom_site_label_4
_geom_torsion
_geom_torsion_site_symmetry_1
_geom_torsion_site_symmetry_2
_geom_torsion_site_symmetry_3
_geom_torsion_site_symmetry_4
C10 C1 C2 C4 -0.3(3) . . . .
C10 C1 C2 C3 -179.55(16) . . . .
C1 C2 C3 C6 -50.7(2) . . . .
C4 C2 C3 C6 130.1(2) . . . .
C1 C2 C3 C7 127.30(17) . . . .
C4 C2 C3 C7 -51.9(2) . . . .
C1 C2 C4 C15 -0.3(3) . . . .
C3 C2 C4 C15 178.91(17) . . . .
C1 C2 C4 C16 177.95(17) . . . .
C3 C2 C4 C16 -2.8(3) . . . .
C7 C3 C6 C9 3.8(3) . . . .
C2 C3 C6 C9 -178.50(19) . . . .
C14 C5 C7 C8 1.5(3) . . . .
C14 C5 C7 C3 177.36(18) . . . .
C6 C3 C7 C5 72.7(3) . . . .
C2 C3 C7 C5 -105.1(2) . . . .
C6 C3 C7 C8 -111.5(2) . . . .
C2 C3 C7 C8 70.8(2) . . . .
C5 C7 C8 C11 -2.6(3) . . . .
C3 C7 C8 C11 -178.52(17) . . . .
C5 C7 C8 C12 174.13(17) . . . .
C3 C7 C8 C12 -1.8(3) . . . .
C3 C6 C9 C20 -98.6(3) . . . .
C3 C6 C9 C21 26.7(3) . . . .
C3 C6 C9 C19 146.1(2) . . . .
C2 C1 C10 C17 0.4(3) . . . .
C2 C1 C10 C18 179.76(18) . . . .
C7 C8 C11 C13 2.0(3) . . . .
C12 C8 C11 C13 -174.57(19) . . . .
C11 C8 C12 C16 104.6(2) . . . .
C7 C8 C12 C16 -71.9(2) . . . .
C8 C11 C13 C14 -0.3(3) . . . .
C11 C13 C14 C5 -0.8(3) . . . .
C7 C5 C14 C13 0.2(3) . . . .
C2 C4 C15 C17 0.8(3) . . . .
C16 C4 C15 C17 -177.6(2) . . . .
C15 C4 C16 C12 175.50(18) . . . .
C2 C4 C16 C12 -2.8(3) . . . .
C8 C12 C16 C4 61.0(2) . . . .
C4 C15 C17 C10 -0.7(3) . . . .
C1 C10 C17 C15 0.1(3) . . . .
C18 C10 C17 C15 -179.3(2) . . . .
